data_4080408
loop_
_publ_author_name
'Shuster, Vladimir'
'Gambarotta, Sandro'
'Nikiforov, Grigory B.'
'Budzelaar, Peter H. M.'

_publ_section_title
;
 Heterometallic Aluminum--Chromium Phenazine and Thiophenazine Complexes.
 Formation of a Tetranuclear Chromium(I) Sandwich Complex
;
_journal_issue 8
_journal_name_full Organometallics
_journal_page_first 2329
_journal_paper_doi 10.1021/om3012097
_journal_volume 32
_journal_year 2013
_chemical_formula_sum 'C39 H44 Al2 Cr2 N4'
_chemical_formula_weight 726.74
_chemical_name_systematic
; 
 ? 
;
_space_group_IT_number 2
_symmetry_cell_setting triclinic
_symmetry_space_group_name_Hall '-P 1'
_symmetry_space_group_name_H-M 'P -1'
_atom_sites_solution_hydrogens geom
_atom_sites_solution_primary direct
_atom_sites_solution_secondary difmap
_audit_creation_method SHELXL-97
_cell_angle_alpha 71.206(10)
_cell_angle_beta 86.810(10)
_cell_angle_gamma 70.680(9)
_cell_formula_units_Z 1
_cell_length_a 7.109(5)
_cell_length_b 10.030(6)
_cell_length_c 13.068(8)
_cell_measurement_reflns_used 896
_cell_measurement_temperature 203(2)
_cell_measurement_theta_max 0.00
_cell_measurement_theta_min 0.00
_cell_volume 831.1(9)
_computing_cell_refinement 'APEX II, Bruker (2009)'
_computing_data_collection 'APEX II, Bruker (2009)'
_computing_data_reduction 'XPREP, Bruker (2009)'
_computing_molecular_graphics 'SHELXTL, Bruker (2004)'
_computing_publication_material 'SHELXTL, Bruker (2004)'
_computing_structure_refinement 'SHELXL-97 (Sheldrick, 2008)'
_computing_structure_solution 'SHELXS-97 (Sheldrick, 2008)'
_diffrn_ambient_temperature 203(2)
_diffrn_measured_fraction_theta_full 0.980
_diffrn_measured_fraction_theta_max 0.980
_diffrn_measurement_device_type 'Bruker APEX-II CCD'
_diffrn_measurement_method '\f and \w scans'
_diffrn_radiation_monochromator graphite
_diffrn_radiation_source 'fine-focus sealed tube'
_diffrn_radiation_type MoK\a
_diffrn_radiation_wavelength 0.71073
_diffrn_reflns_av_R_equivalents 0.1239
_diffrn_reflns_av_sigmaI/netI 0.1828
_diffrn_reflns_limit_h_max 7
_diffrn_reflns_limit_h_min -7
_diffrn_reflns_limit_k_max 10
_diffrn_reflns_limit_k_min -10
_diffrn_reflns_limit_l_max 12
_diffrn_reflns_limit_l_min -13
_diffrn_reflns_number 4151
_diffrn_reflns_theta_full 20.81
_diffrn_reflns_theta_max 20.81
_diffrn_reflns_theta_min 1.65
_exptl_absorpt_coefficient_mu 0.743
_exptl_absorpt_correction_T_max 0.9638
_exptl_absorpt_correction_T_min 0.8657
_exptl_absorpt_correction_type multi-scan
_exptl_absorpt_process_details 'SADABS, Bruker (2003)'
_exptl_crystal_colour red
_exptl_crystal_density_diffrn 1.452
_exptl_crystal_density_meas ?
_exptl_crystal_density_method 'not measured'
_exptl_crystal_description plate
_exptl_crystal_F_000 380
_exptl_crystal_size_max 0.20
_exptl_crystal_size_mid 0.20
_exptl_crystal_size_min 0.05
_refine_diff_density_max 0.462
_refine_diff_density_min -0.339
_refine_diff_density_rms 0.089
_refine_ls_extinction_method none
_refine_ls_goodness_of_fit_ref 1.101
_refine_ls_hydrogen_treatment constr
_refine_ls_matrix_type full
_refine_ls_number_parameters 197
_refine_ls_number_reflns 1692
_refine_ls_number_restraints 255
_refine_ls_restrained_S_all 1.028
_refine_ls_R_factor_all 0.1557
_refine_ls_R_factor_gt 0.0759
_refine_ls_shift/su_max 0.001
_refine_ls_shift/su_mean 0.000
_refine_ls_structure_factor_coef Fsqd
_refine_ls_weighting_details 'calc w=1/[\s^2^(Fo^2^)+(0.0354P)^2^]'
_refine_ls_weighting_scheme calc
_refine_ls_wR_factor_gt 0.1233
_refine_ls_wR_factor_ref 0.1413
_reflns_number_gt 899
_reflns_number_total 1692
_reflns_threshold_expression >2sigma(I)
_cod_data_source_file om3012097_si_001.cif
_cod_data_source_block sg868
_cod_depositor_comments
;
The following automatic conversions were performed:

'_symmetry_cell_setting' value 'Triclinic' changed to 'triclinic'
according to /home/saulius/struct/CIF-dictionaries/cif_core.dic
dictionary named 'cif_core.dic' version 2.4.2 from 2011-04-26.

Automatic conversion script
Id: cif_fix_values 1891 2012-01-12 08:04:46Z andrius 

The following automatic conversions were performed:

'_exptl_crystal_density_meas' value 'n/a' was changed to '?' - the
value is perceived as not measured.

Automatic conversion script
Id: cif_fix_values 3008 2015-01-20 13:52:24Z robertas 
;
_cod_original_sg_symbol_H-M P-1
_cod_database_code 4080408

loop_
_symmetry_equiv_pos_as_xyz
'x, y, z'
'-x, -y, -z'

loop_
_atom_site_label
_atom_site_type_symbol
_atom_site_fract_x
_atom_site_fract_y
_atom_site_fract_z
_atom_site_U_iso_or_equiv
_atom_site_adp_type
_atom_site_occupancy
_atom_site_symmetry_multiplicity
_atom_site_calc_flag
_atom_site_refinement_flags
_atom_site_disorder_assembly
_atom_site_disorder_group
Cr1 Cr 0.7473(2) 0.73410(18) 1.09641(14) 0.0355(6) Uani 1 1 d U . .
Al1 Al 0.5016(4) 0.9252(3) 0.8074(3) 0.0382(9) Uani 1 1 d U . .
N1 N 0.6623(10) 1.0146(8) 0.8659(6) 0.033(2) Uani 1 1 d U . .
N2 N 0.3409(10) 0.9105(8) 0.9319(6) 0.034(2) Uani 1 1 d U . .
C1 C 0.7942(13) 0.9198(10) 0.9554(8) 0.032(2) Uani 1 1 d U . .
C2 C 0.9244(12) 0.7761(10) 0.9558(8) 0.035(2) Uani 1 1 d U . .
H2A H 0.9285 0.7488 0.8930 0.042 Uiso 1 1 calc R . .
C3 C 1.0451(14) 0.6755(11) 1.0471(8) 0.040(2) Uani 1 1 d U . .
H3A H 1.1271 0.5815 1.0448 0.048 Uiso 1 1 calc R . .
C4 C 1.0476(13) 0.7108(10) 1.1422(8) 0.036(2) Uani 1 1 d U . .
H4A H 1.1310 0.6436 1.2032 0.043 Uiso 1 1 calc R . .
C5 C 0.9193(13) 0.8514(10) 1.1417(8) 0.035(2) Uani 1 1 d U . .
H5A H 0.9198 0.8761 1.2052 0.042 Uiso 1 1 calc R . .
C6 C 0.7914(14) 0.9573(11) 1.0554(8) 0.033(2) Uani 1 1 d U . .
C7 C 0.4347(13) 0.8051(10) 1.0319(8) 0.031(2) Uani 1 1 d U . .
C8 C 0.5421(13) 0.6539(10) 1.0375(8) 0.035(2) Uani 1 1 d U . .
H8A H 0.5422 0.6272 0.9748 0.042 Uiso 1 1 calc R . .
C9 C 0.6460(14) 0.5448(10) 1.1305(8) 0.042(2) Uani 1 1 d U . .
H9A H 0.7159 0.4473 1.1302 0.051 Uiso 1 1 calc R . .
C10 C 0.6445(13) 0.5835(10) 1.2267(8) 0.034(2) Uani 1 1 d U . .
H10A H 0.7127 0.5127 1.2913 0.041 Uiso 1 1 calc R . .
C11 C 0.5391(13) 0.7291(10) 1.2211(8) 0.036(2) Uani 1 1 d U . .
H11A H 0.5401 0.7536 1.2846 0.043 Uiso 1 1 calc R . .
C12 C 0.4317(13) 0.8426(11) 1.1308(8) 0.032(2) Uani 1 1 d U . .
C13 C 0.6603(13) 0.7359(9) 0.7790(8) 0.046(3) Uani 1 1 d U . .
H13A H 0.7428 0.6669 0.8445 0.055 Uiso 1 1 calc R . .
H13B H 0.5681 0.6894 0.7640 0.055 Uiso 1 1 calc R . .
C14 C 0.7991(15) 0.7592(11) 0.6817(8) 0.061(3) Uani 1 1 d U . .
H14A H 0.8696 0.6639 0.6714 0.091 Uiso 1 1 calc R . .
H14B H 0.8948 0.8011 0.6972 0.091 Uiso 1 1 calc R . .
H14C H 0.7186 0.8268 0.6164 0.091 Uiso 1 1 calc R . .
C15 C 0.3472(14) 1.0434(10) 0.6660(8) 0.050(3) Uani 1 1 d U . .
H15A H 0.2688 1.1434 0.6678 0.060 Uiso 1 1 calc R . .
H15B H 0.4404 1.0545 0.6082 0.060 Uiso 1 1 calc R . .
C16 C 0.2053(15) 0.9686(11) 0.6404(9) 0.075(4) Uani 1 1 d U . .
H16A H 0.1333 1.0293 0.5712 0.112 Uiso 1 1 calc R . .
H16B H 0.1110 0.9593 0.6966 0.112 Uiso 1 1 calc R . .
H16C H 0.2826 0.8703 0.6372 0.112 Uiso 1 1 calc R . .
C17 C 0.4126(19) 0.5506(16) 0.488(2) 0.079(8) Uiso 0.50 1 d PGDU A -1
C18 C 0.449(2) 0.4092(16) 0.4804(16) 0.061(16) Uiso 0.50 1 d PGDU A -1
H18A H 0.3451 0.3846 0.4582 0.073 Uiso 0.50 1 calc PR A -1
C19 C 0.639(2) 0.3043(14) 0.5057(14) 0.074(8) Uiso 0.50 1 d PGU A -1
H19A H 0.6642 0.2086 0.5006 0.089 Uiso 0.50 1 calc PR A -1
C20 C 0.793(2) 0.3407(18) 0.5385(16) 0.11(2) Uiso 0.50 1 d PGU A -1
H20A H 0.9221 0.2698 0.5556 0.130 Uiso 0.50 1 calc PR A -1
C21 C 0.757(2) 0.4821(19) 0.5461(14) 0.069(7) Uiso 0.50 1 d PGU A -1
H21A H 0.8609 0.5068 0.5683 0.082 Uiso 0.50 1 calc PR A -1
C22 C 0.566(2) 0.5871(15) 0.5208(17) 0.086(19) Uiso 0.50 1 d PGDU A -1
H22A H 0.5417 0.6827 0.5259 0.103 Uiso 0.50 1 calc PR A -1
C23 C 0.213(3) 0.665(3) 0.457(3) 0.15(3) Uiso 0.50 1 d PDU A -1
H23A H 0.1222 0.6211 0.4378 0.224 Uiso 0.50 1 calc PR A -1
H23B H 0.2215 0.7476 0.3956 0.224 Uiso 0.50 1 calc PR A -1
H23C H 0.1630 0.6998 0.5175 0.224 Uiso 0.50 1 calc PR A -1

loop_
_atom_site_aniso_label
_atom_site_aniso_U_11
_atom_site_aniso_U_22
_atom_site_aniso_U_33
_atom_site_aniso_U_23
_atom_site_aniso_U_13
_atom_site_aniso_U_12
Cr1 0.0287(10) 0.0307(11) 0.0480(13) -0.0106(9) 0.0022(9) -0.0130(8)
Al1 0.042(2) 0.037(2) 0.039(2) -0.0110(17) 0.0038(17) -0.0201(18)
N1 0.024(5) 0.025(5) 0.044(5) -0.008(4) -0.001(4) -0.003(4)
N2 0.035(5) 0.029(5) 0.040(4) -0.012(4) -0.006(4) -0.011(4)
C1 0.022(5) 0.028(5) 0.041(5) -0.008(4) 0.003(4) -0.006(4)
C2 0.026(5) 0.030(5) 0.041(5) -0.007(4) -0.001(3) -0.002(4)
C3 0.028(4) 0.038(5) 0.048(6) -0.011(4) -0.003(4) -0.004(4)
C4 0.025(4) 0.033(5) 0.043(5) -0.008(5) -0.002(4) -0.004(4)
C5 0.024(5) 0.038(6) 0.044(5) -0.012(4) 0.005(4) -0.012(4)
C6 0.025(6) 0.033(4) 0.042(6) -0.008(4) -0.001(4) -0.013(4)
C7 0.030(4) 0.030(5) 0.040(4) -0.013(4) 0.004(4) -0.016(4)
C8 0.031(6) 0.032(5) 0.046(5) -0.009(4) 0.008(4) -0.018(4)
C9 0.049(6) 0.027(4) 0.050(6) -0.008(4) 0.004(5) -0.015(4)
C10 0.023(6) 0.028(5) 0.050(5) -0.007(4) -0.004(4) -0.011(4)
C11 0.039(6) 0.027(5) 0.040(4) -0.004(4) -0.001(4) -0.016(5)
C12 0.030(4) 0.029(5) 0.033(5) -0.003(4) 0.006(4) -0.013(4)
C13 0.044(7) 0.039(6) 0.054(8) -0.012(5) 0.010(5) -0.019(5)
C14 0.067(8) 0.076(9) 0.056(8) -0.038(7) 0.017(6) -0.031(7)
C15 0.055(7) 0.049(7) 0.049(6) -0.007(5) 0.005(5) -0.031(5)
C16 0.080(9) 0.053(8) 0.095(10) -0.017(7) -0.035(7) -0.026(7)

loop_
_atom_type_symbol
_atom_type_description
_atom_type_scat_dispersion_real
_atom_type_scat_dispersion_imag
_atom_type_scat_source
C C 0.0033 0.0016 'International Tables Vol C Tables 4.2.6.8 and 6.1.1.4'
H H 0.0000 0.0000 'International Tables Vol C Tables 4.2.6.8 and 6.1.1.4'
N N 0.0061 0.0033 'International Tables Vol C Tables 4.2.6.8 and 6.1.1.4'
Al Al 0.0645 0.0514 'International Tables Vol C Tables 4.2.6.8 and 6.1.1.4'
Cr Cr 0.3209 0.6236 'International Tables Vol C Tables 4.2.6.8 and 6.1.1.4'

loop_
_geom_angle_atom_site_label_1
_geom_angle_atom_site_label_2
_geom_angle_atom_site_label_3
_geom_angle
_geom_angle_site_symmetry_1
_geom_angle_site_symmetry_3
C3 Cr1 C10 122.4(4) . .
C3 Cr1 C4 38.1(3) . .
C10 Cr1 C4 108.0(4) . .
C3 Cr1 C11 150.5(4) . .
C10 Cr1 C11 37.6(3) . .
C4 Cr1 C11 116.7(4) . .
C3 Cr1 C8 117.6(4) . .
C10 Cr1 C8 68.3(4) . .
C4 Cr1 C8 150.6(4) . .
C11 Cr1 C8 79.0(4) . .
C3 Cr1 C9 109.1(4) . .
C10 Cr1 C9 38.7(3) . .
C4 Cr1 C9 122.1(4) . .
C11 Cr1 C9 68.1(4) . .
C8 Cr1 C9 37.5(3) . .
C3 Cr1 C2 37.8(3) . .
C10 Cr1 C2 150.8(4) . .
C4 Cr1 C2 68.4(4) . .
C11 Cr1 C2 170.4(3) . .
C8 Cr1 C2 100.2(4) . .
C9 Cr1 C2 117.0(4) . .
C3 Cr1 C5 67.4(4) . .
C10 Cr1 C5 116.8(4) . .
C4 Cr1 C5 37.7(3) . .
C11 Cr1 C5 100.3(4) . .
C8 Cr1 C5 170.5(4) . .
C9 Cr1 C5 150.8(4) . .
C2 Cr1 C5 78.9(4) . .
C3 Cr1 C7 140.8(4) . .
C10 Cr1 C7 81.9(3) . .
C4 Cr1 C7 168.5(3) . .
C11 Cr1 C7 67.4(4) . .
C8 Cr1 C7 38.2(3) . .
C9 Cr1 C7 69.3(4) . .
C2 Cr1 C7 106.0(4) . .
C5 Cr1 C7 132.7(4) . .
C3 Cr1 C12 168.5(4) . .
C10 Cr1 C12 68.5(3) . .
C4 Cr1 C12 139.4(4) . .
C11 Cr1 C12 36.9(3) . .
C8 Cr1 C12 68.2(4) . .
C9 Cr1 C12 81.6(4) . .
C2 Cr1 C12 133.9(3) . .
C5 Cr1 C12 105.5(4) . .
C7 Cr1 C12 38.1(3) . .
C3 Cr1 C6 80.8(4) . .
C10 Cr1 C6 139.3(4) . .
C4 Cr1 C6 68.3(3) . .
C11 Cr1 C6 105.6(4) . .
C8 Cr1 C6 134.3(4) . .
C9 Cr1 C6 169.2(4) . .
C2 Cr1 C6 68.1(4) . .
C5 Cr1 C6 36.6(3) . .
C7 Cr1 C6 100.4(3) . .
C12 Cr1 C6 88.2(3) . .
C3 Cr1 C1 68.3(3) . .
C10 Cr1 C1 169.2(3) . .
C4 Cr1 C1 81.1(3) . .
C11 Cr1 C1 133.3(3) . .
C8 Cr1 C1 106.7(4) . .
C9 Cr1 C1 140.8(4) . .
C2 Cr1 C1 37.6(3) . .
C5 Cr1 C1 66.8(4) . .
C7 Cr1 C1 88.5(3) . .
C12 Cr1 C1 100.8(3) . .
C6 Cr1 C1 38.0(3) . .
N2 Al1 N1 91.5(3) . .
N2 Al1 C15 114.5(4) . .
N1 Al1 C15 118.6(4) . .
N2 Al1 C13 117.8(4) . .
N1 Al1 C13 114.3(4) . .
C15 Al1 C13 101.2(4) . .
C12 N1 C1 114.4(9) 2_677 .
C12 N1 Al1 117.0(6) 2_677 .
C1 N1 Al1 116.8(6) . .
C6 N2 C7 112.2(9) 2_677 .
C6 N2 Al1 118.3(6) 2_677 .
C7 N2 Al1 117.1(6) . .
N1 C1 C2 120.6(10) . .
N1 C1 C6 121.7(9) . .
C2 C1 C6 117.5(9) . .
N1 C1 Cr1 127.9(6) . .
C2 C1 Cr1 68.0(5) . .
C6 C1 Cr1 70.7(5) . .
C3 C2 C1 121.5(10) . .
C3 C2 Cr1 69.1(6) . .
C1 C2 Cr1 74.4(6) . .
C4 C3 C2 121.8(10) . .
C4 C3 Cr1 72.6(6) . .
C2 C3 Cr1 73.1(5) . .
C3 C4 C5 116.5(9) . .
C3 C4 Cr1 69.3(6) . .
C5 C4 Cr1 71.3(5) . .
C6 C5 C4 125.6(10) . .
C6 C5 Cr1 74.9(6) . .
C4 C5 Cr1 71.0(5) . .
C5 C6 N2 120.0(10) . 2_677
C5 C6 C1 117.1(9) . .
N2 C6 C1 122.8(9) 2_677 .
C5 C6 Cr1 68.5(6) . .
N2 C6 Cr1 128.0(6) 2_677 .
C1 C6 Cr1 71.3(5) . .
N2 C7 C8 119.5(9) . .
N2 C7 C12 123.3(9) . .
C8 C7 C12 117.2(9) . .
N2 C7 Cr1 129.6(6) . .
C8 C7 Cr1 68.7(5) . .
C12 C7 Cr1 71.6(6) . .
C9 C8 C7 123.5(10) . .
C9 C8 Cr1 71.0(6) . .
C7 C8 Cr1 73.2(5) . .
C8 C9 C10 118.7(10) . .
C8 C9 Cr1 71.4(5) . .
C10 C9 Cr1 70.7(6) . .
C11 C10 C9 117.5(9) . .
C11 C10 Cr1 70.6(5) . .
C9 C10 Cr1 70.6(5) . .
C10 C11 C12 126.4(11) . .
C10 C11 Cr1 71.9(6) . .
C12 C11 Cr1 75.4(6) . .
N1 C12 C11 121.1(10) 2_677 .
N1 C12 C7 122.2(9) 2_677 .
C11 C12 C7 116.6(10) . .
N1 C12 Cr1 129.8(6) 2_677 .
C11 C12 Cr1 67.7(5) . .
C7 C12 Cr1 70.3(5) . .
C14 C13 Al1 113.6(6) . .
C16 C15 Al1 112.0(6) . .
C18 C17 C22 120.0 . .
C18 C17 C23 120.3(7) . .
C22 C17 C23 119.7(7) . .
C17 C18 C19 120.0 . .
C20 C19 C18 120.0 . .
C19 C20 C21 120.0 . .
C22 C21 C20 120.0 . .
C21 C22 C17 120.0 . .

loop_
_geom_bond_atom_site_label_1
_geom_bond_atom_site_label_2
_geom_bond_distance
_geom_bond_site_symmetry_2
Cr1 C3 2.124(9) .
Cr1 C10 2.156(9) .
Cr1 C4 2.166(9) .
Cr1 C11 2.139(9) .
Cr1 C8 2.161(10) .
Cr1 C9 2.156(9) .
Cr1 C2 2.176(9) .
Cr1 C5 2.170(10) .
Cr1 C7 2.220(10) .
Cr1 C12 2.238(9) .
Cr1 C6 2.252(10) .
Cr1 C1 2.260(9) .
Al1 N2 1.930(8) .
Al1 N1 1.978(8) .
Al1 C15 1.994(10) .
Al1 C13 2.001(9) .
N1 C12 1.380(10) 2_677
N1 C1 1.402(10) .
N2 C6 1.402(10) 2_677
N2 C7 1.418(11) .
C1 C2 1.431(11) .
C1 C6 1.470(12) .
C2 C3 1.395(11) .
C3 C4 1.400(12) .
C4 C5 1.402(11) .
C5 C6 1.389(11) .
C6 N2 1.402(10) 2_677
C7 C8 1.434(11) .
C7 C12 1.455(13) .
C8 C9 1.389(11) .
C9 C10 1.428(13) .
C10 C11 1.383(11) .
C11 C12 1.390(11) .
C12 N1 1.380(10) 2_677
C13 C14 1.571(11) .
C15 C16 1.547(12) .
C17 C18 1.3900 .
C17 C22 1.3900 .
C17 C23 1.477(16) .
C18 C19 1.3900 .
C19 C20 1.3900 .
C20 C21 1.3900 .
C21 C22 1.3900 .

loop_
_geom_torsion_atom_site_label_1
_geom_torsion_atom_site_label_2
_geom_torsion_atom_site_label_3
_geom_torsion_atom_site_label_4
_geom_torsion
_geom_torsion_site_symmetry_1
_geom_torsion_site_symmetry_4
N2 Al1 N1 C12 -69.5(7) . 2_677
C15 Al1 N1 C12 49.6(8) . 2_677
C13 Al1 N1 C12 168.9(6) . 2_677
N2 Al1 N1 C1 71.3(7) . .
C15 Al1 N1 C1 -169.6(6) . .
C13 Al1 N1 C1 -50.3(8) . .
N1 Al1 N2 C6 69.8(7) . 2_677
C15 Al1 N2 C6 -52.6(8) . 2_677
C13 Al1 N2 C6 -171.5(7) . 2_677
N1 Al1 N2 C7 -69.5(7) . .
C15 Al1 N2 C7 168.0(7) . .
C13 Al1 N2 C7 49.1(8) . .
C12 N1 C1 C2 -170.6(7) 2_677 .
Al1 N1 C1 C2 47.6(10) . .
C12 N1 C1 C6 15.3(11) 2_677 .
Al1 N1 C1 C6 -126.6(8) . .
C12 N1 C1 Cr1 104.6(9) 2_677 .
Al1 N1 C1 Cr1 -37.2(11) . .
C3 Cr1 C1 N1 141.1(10) . .
C10 Cr1 C1 N1 -34(3) . .
C4 Cr1 C1 N1 178.4(9) . .
C11 Cr1 C1 N1 -63.1(11) . .
C8 Cr1 C1 N1 27.4(9) . .
C9 Cr1 C1 N1 47.0(11) . .
C2 Cr1 C1 N1 112.4(12) . .
C5 Cr1 C1 N1 -145.2(10) . .
C7 Cr1 C1 N1 -6.6(9) . .
C12 Cr1 C1 N1 -42.9(10) . .
C6 Cr1 C1 N1 -115.7(11) . .
C3 Cr1 C1 C2 28.7(6) . .
C10 Cr1 C1 C2 -146(2) . .
C4 Cr1 C1 C2 65.9(6) . .
C11 Cr1 C1 C2 -175.5(6) . .
C8 Cr1 C1 C2 -85.0(6) . .
C9 Cr1 C1 C2 -65.4(8) . .
C5 Cr1 C1 C2 102.4(6) . .
C7 Cr1 C1 C2 -119.0(6) . .
C12 Cr1 C1 C2 -155.3(6) . .
C6 Cr1 C1 C2 131.9(8) . .
C3 Cr1 C1 C6 -103.3(6) . .
C10 Cr1 C1 C6 82(2) . .
C4 Cr1 C1 C6 -66.0(6) . .
C11 Cr1 C1 C6 52.6(7) . .
C8 Cr1 C1 C6 143.1(6) . .
C9 Cr1 C1 C6 162.7(6) . .
C2 Cr1 C1 C6 -131.9(8) . .
C5 Cr1 C1 C6 -29.5(5) . .
C7 Cr1 C1 C6 109.1(6) . .
C12 Cr1 C1 C6 72.8(6) . .
N1 C1 C2 C3 -174.9(8) . .
C6 C1 C2 C3 -0.4(12) . .
Cr1 C1 C2 C3 -52.7(8) . .
N1 C1 C2 Cr1 -122.1(8) . .
C6 C1 C2 Cr1 52.3(7) . .
C10 Cr1 C2 C3 -59.0(10) . .
C4 Cr1 C2 C3 29.4(6) . .
C11 Cr1 C2 C3 154(2) . .
C8 Cr1 C2 C3 -122.4(6) . .
C9 Cr1 C2 C3 -86.8(7) . .
C5 Cr1 C2 C3 67.2(6) . .
C7 Cr1 C2 C3 -161.2(6) . .
C12 Cr1 C2 C3 168.1(6) . .
C6 Cr1 C2 C3 103.8(7) . .
C1 Cr1 C2 C3 133.4(9) . .
C3 Cr1 C2 C1 -133.4(9) . .
C10 Cr1 C2 C1 167.6(7) . .
C4 Cr1 C2 C1 -104.0(6) . .
C11 Cr1 C2 C1 20(3) . .
C8 Cr1 C2 C1 104.2(6) . .
C9 Cr1 C2 C1 139.9(6) . .
C5 Cr1 C2 C1 -66.1(6) . .
C7 Cr1 C2 C1 65.4(6) . .
C12 Cr1 C2 C1 34.8(8) . .
C6 Cr1 C2 C1 -29.6(5) . .
C1 C2 C3 C4 -1.0(14) . .
Cr1 C2 C3 C4 -56.2(8) . .
C1 C2 C3 Cr1 55.1(8) . .
C10 Cr1 C3 C4 -77.4(7) . .
C11 Cr1 C3 C4 -39.1(10) . .
C8 Cr1 C3 C4 -158.1(5) . .
C9 Cr1 C3 C4 -118.1(6) . .
C2 Cr1 C3 C4 132.3(9) . .
C5 Cr1 C3 C4 30.9(5) . .
C7 Cr1 C3 C4 161.6(6) . .
C12 Cr1 C3 C4 84(2) . .
C6 Cr1 C3 C4 66.4(6) . .
C1 Cr1 C3 C4 103.8(6) . .
C10 Cr1 C3 C2 150.3(6) . .
C4 Cr1 C3 C2 -132.3(9) . .
C11 Cr1 C3 C2 -171.4(7) . .
C8 Cr1 C3 C2 69.6(7) . .
C9 Cr1 C3 C2 109.6(7) . .
C5 Cr1 C3 C2 -101.4(6) . .
C7 Cr1 C3 C2 29.3(9) . .
C12 Cr1 C3 C2 -48(2) . .
C6 Cr1 C3 C2 -65.9(6) . .
C1 Cr1 C3 C2 -28.5(6) . .
C2 C3 C4 C5 1.3(13) . .
Cr1 C3 C4 C5 -55.2(7) . .
C2 C3 C4 Cr1 56.4(8) . .
C10 Cr1 C4 C3 120.0(6) . .
C11 Cr1 C4 C3 159.7(6) . .
C8 Cr1 C4 C3 42.5(10) . .
C9 Cr1 C4 C3 79.9(7) . .
C2 Cr1 C4 C3 -29.2(5) . .
C5 Cr1 C4 C3 -129.2(9) . .
C7 Cr1 C4 C3 -92(2) . .
C12 Cr1 C4 C3 -162.3(6) . .
C6 Cr1 C4 C3 -103.2(6) . .
C1 Cr1 C4 C3 -66.0(6) . .
C3 Cr1 C4 C5 129.2(9) . .
C10 Cr1 C4 C5 -110.8(6) . .
C11 Cr1 C4 C5 -71.2(6) . .
C8 Cr1 C4 C5 171.6(7) . .
C9 Cr1 C4 C5 -150.9(6) . .
C2 Cr1 C4 C5 100.0(6) . .
C7 Cr1 C4 C5 37(2) . .
C12 Cr1 C4 C5 -33.1(8) . .
C6 Cr1 C4 C5 25.9(6) . .
C1 Cr1 C4 C5 63.2(6) . .
C3 C4 C5 C6 0.0(13) . .
Cr1 C4 C5 C6 -54.2(8) . .
C3 C4 C5 Cr1 54.2(7) . .
C3 Cr1 C5 C6 105.8(6) . .
C10 Cr1 C5 C6 -138.1(6) . .
C4 Cr1 C5 C6 136.9(9) . .
C11 Cr1 C5 C6 -102.3(6) . .
C8 Cr1 C5 C6 -18(3) . .
C9 Cr1 C5 C6 -165.3(7) . .
C2 Cr1 C5 C6 68.0(6) . .
C7 Cr1 C5 C6 -33.6(8) . .
C12 Cr1 C5 C6 -64.7(6) . .
C1 Cr1 C5 C6 30.6(5) . .
C3 Cr1 C5 C4 -31.2(5) . .
C10 Cr1 C5 C4 84.9(6) . .
C11 Cr1 C5 C4 120.8(6) . .
C8 Cr1 C5 C4 -154(2) . .
C9 Cr1 C5 C4 57.7(10) . .
C2 Cr1 C5 C4 -69.0(6) . .
C7 Cr1 C5 C4 -170.5(6) . .
C12 Cr1 C5 C4 158.3(6) . .
C6 Cr1 C5 C4 -136.9(9) . .
C1 Cr1 C5 C4 -106.3(6) . .
C4 C5 C6 N2 175.1(8) . 2_677
Cr1 C5 C6 N2 122.5(8) . 2_677
C4 C5 C6 C1 -1.4(13) . .
Cr1 C5 C6 C1 -53.9(7) . .
C4 C5 C6 Cr1 52.6(8) . .
N1 C1 C6 C5 175.9(8) . .
C2 C1 C6 C5 1.5(12) . .
Cr1 C1 C6 C5 52.6(7) . .
N1 C1 C6 N2 -0.4(13) . 2_677
C2 C1 C6 N2 -174.8(7) . 2_677
Cr1 C1 C6 N2 -123.8(8) . 2_677
N1 C1 C6 Cr1 123.3(8) . .
C2 C1 C6 Cr1 -51.0(7) . .
C3 Cr1 C6 C5 -64.1(6) . .
C10 Cr1 C6 C5 66.0(8) . .
C4 Cr1 C6 C5 -26.7(6) . .
C11 Cr1 C6 C5 86.3(6) . .
C8 Cr1 C6 C5 176.0(6) . .
C9 Cr1 C6 C5 139(2) . .
C2 Cr1 C6 C5 -101.2(6) . .
C7 Cr1 C6 C5 155.6(6) . .
C12 Cr1 C6 C5 119.3(6) . .
C1 Cr1 C6 C5 -130.5(8) . .
C3 Cr1 C6 N2 -176.1(9) . 2_677
C10 Cr1 C6 N2 -46.0(12) . 2_677
C4 Cr1 C6 N2 -138.7(10) . 2_677
C11 Cr1 C6 N2 -25.7(10) . 2_677
C8 Cr1 C6 N2 64.0(11) . 2_677
C9 Cr1 C6 N2 27(3) . 2_677
C2 Cr1 C6 N2 146.8(10) . 2_677
C5 Cr1 C6 N2 -112.0(12) . 2_677
C7 Cr1 C6 N2 43.6(10) . 2_677
C12 Cr1 C6 N2 7.3(9) . 2_677
C1 Cr1 C6 N2 117.5(11) . 2_677
C3 Cr1 C6 C1 66.4(6) . .
C10 Cr1 C6 C1 -163.5(6) . .
C4 Cr1 C6 C1 103.8(6) . .
C11 Cr1 C6 C1 -143.1(5) . .
C8 Cr1 C6 C1 -53.5(7) . .
C9 Cr1 C6 C1 -91(2) . .
C2 Cr1 C6 C1 29.3(5) . .
C5 Cr1 C6 C1 130.5(8) . .
C7 Cr1 C6 C1 -73.9(6) . .
C12 Cr1 C6 C1 -110.1(6) . .
C6 N2 C7 C8 167.3(7) 2_677 .
Al1 N2 C7 C8 -51.0(10) . .
C6 N2 C7 C12 -14.0(12) 2_677 .
Al1 N2 C7 C12 127.8(8) . .
C6 N2 C7 Cr1 -107.0(9) 2_677 .
Al1 N2 C7 Cr1 34.8(11) . .
C3 Cr1 C7 N2 -43.3(12) . .
C10 Cr1 C7 N2 -176.3(10) . .
C4 Cr1 C7 N2 34(3) . .
C11 Cr1 C7 N2 147.6(10) . .
C8 Cr1 C7 N2 -111.3(12) . .
C9 Cr1 C7 N2 -138.4(10) . .
C2 Cr1 C7 N2 -25.1(10) . .
C5 Cr1 C7 N2 64.5(11) . .
C12 Cr1 C7 N2 118.4(11) . .
C6 Cr1 C7 N2 44.9(10) . .
C1 Cr1 C7 N2 8.6(9) . .
C3 Cr1 C7 C8 68.0(8) . .
C10 Cr1 C7 C8 -65.0(6) . .
C4 Cr1 C7 C8 145.4(19) . .
C11 Cr1 C7 C8 -101.1(6) . .
C9 Cr1 C7 C8 -27.1(6) . .
C2 Cr1 C7 C8 86.2(6) . .
C5 Cr1 C7 C8 175.8(6) . .
C12 Cr1 C7 C8 -130.4(8) . .
C6 Cr1 C7 C8 156.2(6) . .
C1 Cr1 C7 C8 119.9(6) . .
C3 Cr1 C7 C12 -161.7(6) . .
C10 Cr1 C7 C12 65.3(6) . .
C4 Cr1 C7 C12 -84(2) . .
C11 Cr1 C7 C12 29.2(5) . .
C8 Cr1 C7 C12 130.4(8) . .
C9 Cr1 C7 C12 103.2(6) . .
C2 Cr1 C7 C12 -143.5(5) . .
C5 Cr1 C7 C12 -53.9(7) . .
C6 Cr1 C7 C12 -73.5(6) . .
C1 Cr1 C7 C12 -109.8(6) . .
N2 C7 C8 C9 177.0(8) . .
C12 C7 C8 C9 -1.8(13) . .
Cr1 C7 C8 C9 52.6(8) . .
N2 C7 C8 Cr1 124.4(8) . .
C12 C7 C8 Cr1 -54.4(7) . .
C3 Cr1 C8 C9 85.7(7) . .
C10 Cr1 C8 C9 -30.5(6) . .
C4 Cr1 C8 C9 57.7(10) . .
C11 Cr1 C8 C9 -68.2(6) . .
C2 Cr1 C8 C9 121.5(6) . .
C5 Cr1 C8 C9 -155(2) . .
C7 Cr1 C8 C9 -135.6(9) . .
C12 Cr1 C8 C9 -105.2(7) . .
C6 Cr1 C8 C9 -169.3(6) . .
C1 Cr1 C8 C9 159.6(6) . .
C3 Cr1 C8 C7 -138.7(6) . .
C10 Cr1 C8 C7 105.1(6) . .
C4 Cr1 C8 C7 -166.7(7) . .
C11 Cr1 C8 C7 67.4(6) . .
C9 Cr1 C8 C7 135.6(9) . .
C2 Cr1 C8 C7 -102.9(6) . .
C5 Cr1 C8 C7 -19(3) . .
C12 Cr1 C8 C7 30.4(5) . .
C6 Cr1 C8 C7 -33.7(8) . .
C1 Cr1 C8 C7 -64.8(6) . .
C7 C8 C9 C10 0.9(13) . .
Cr1 C8 C9 C10 54.4(8) . .
C7 C8 C9 Cr1 -53.5(8) . .
C3 Cr1 C9 C8 -110.7(6) . .
C10 Cr1 C9 C8 130.9(9) . .
C4 Cr1 C9 C8 -150.7(6) . .
C11 Cr1 C9 C8 100.7(6) . .
C2 Cr1 C9 C8 -70.3(7) . .
C5 Cr1 C9 C8 171.7(7) . .
C7 Cr1 C9 C8 27.6(6) . .
C12 Cr1 C9 C8 64.9(6) . .
C6 Cr1 C9 C8 45(2) . .
C1 Cr1 C9 C8 -31.9(9) . .
C3 Cr1 C9 C10 118.3(6) . .
C4 Cr1 C9 C10 78.4(7) . .
C11 Cr1 C9 C10 -30.2(5) . .
C8 Cr1 C9 C10 -130.9(9) . .
C2 Cr1 C9 C10 158.7(5) . .
C5 Cr1 C9 C10 40.7(10) . .
C7 Cr1 C9 C10 -103.4(6) . .
C12 Cr1 C9 C10 -66.0(6) . .
C6 Cr1 C9 C10 -86(2) . .
C1 Cr1 C9 C10 -162.8(6) . .
C8 C9 C10 C11 -0.2(13) . .
Cr1 C9 C10 C11 54.5(7) . .
C8 C9 C10 Cr1 -54.7(8) . .
C3 Cr1 C10 C11 149.9(6) . .
C4 Cr1 C10 C11 110.7(6) . .
C8 Cr1 C10 C11 -100.3(6) . .
C9 Cr1 C10 C11 -130.0(9) . .
C2 Cr1 C10 C11 -171.5(7) . .
C5 Cr1 C10 C11 70.9(6) . .
C7 Cr1 C10 C11 -63.2(6) . .
C12 Cr1 C10 C11 -26.2(6) . .
C6 Cr1 C10 C11 33.3(8) . .
C1 Cr1 C10 C11 -36(2) . .
C3 Cr1 C10 C9 -80.1(7) . .
C4 Cr1 C10 C9 -119.3(6) . .
C11 Cr1 C10 C9 130.0(9) . .
C8 Cr1 C10 C9 29.7(5) . .
C2 Cr1 C10 C9 -41.6(10) . .
C5 Cr1 C10 C9 -159.1(5) . .
C7 Cr1 C10 C9 66.8(6) . .
C12 Cr1 C10 C9 103.8(6) . .
C6 Cr1 C10 C9 163.3(6) . .
C1 Cr1 C10 C9 94(2) . .
C9 C10 C11 C12 0.6(13) . .
Cr1 C10 C11 C12 55.2(8) . .
C9 C10 C11 Cr1 -54.6(7) . .
C3 Cr1 C11 C10 -59.2(10) . .
C4 Cr1 C11 C10 -84.9(6) . .
C8 Cr1 C11 C10 68.7(6) . .
C9 Cr1 C11 C10 31.1(6) . .
C2 Cr1 C11 C10 154(2) . .
C5 Cr1 C11 C10 -121.0(6) . .
C7 Cr1 C11 C10 106.8(6) . .
C12 Cr1 C11 C10 136.9(9) . .
C6 Cr1 C11 C10 -158.2(6) . .
C1 Cr1 C11 C10 171.3(6) . .
C3 Cr1 C11 C12 163.9(8) . .
C10 Cr1 C11 C12 -136.9(9) . .
C4 Cr1 C11 C12 138.1(6) . .
C8 Cr1 C11 C12 -68.3(6) . .
C9 Cr1 C11 C12 -105.8(7) . .
C2 Cr1 C11 C12 18(3) . .
C5 Cr1 C11 C12 102.1(6) . .
C7 Cr1 C11 C12 -30.1(6) . .
C6 Cr1 C11 C12 64.9(7) . .
C1 Cr1 C11 C12 34.4(8) . .
C10 C11 C12 N1 -177.8(8) . 2_677
Cr1 C11 C12 N1 -124.0(8) . 2_677
C10 C11 C12 C7 -1.5(13) . .
Cr1 C11 C12 C7 52.2(7) . .
C10 C11 C12 Cr1 -53.7(8) . .
N2 C7 C12 N1 -0.6(13) . 2_677
C8 C7 C12 N1 178.2(7) . 2_677
Cr1 C7 C12 N1 125.3(8) . 2_677
N2 C7 C12 C11 -176.8(8) . .
C8 C7 C12 C11 2.0(12) . .
Cr1 C7 C12 C11 -50.9(7) . .
N2 C7 C12 Cr1 -125.8(8) . .
C8 C7 C12 Cr1 52.9(7) . .
C3 Cr1 C12 N1 -24(3) . 2_677
C10 Cr1 C12 N1 139.2(10) . 2_677
C4 Cr1 C12 N1 46.3(11) . 2_677
C11 Cr1 C12 N1 112.6(12) . 2_677
C8 Cr1 C12 N1 -146.5(10) . 2_677
C9 Cr1 C12 N1 177.1(10) . 2_677
C2 Cr1 C12 N1 -63.4(11) . 2_677
C5 Cr1 C12 N1 26.0(10) . 2_677
C7 Cr1 C12 N1 -116.0(11) . 2_677
C6 Cr1 C12 N1 -6.6(9) . 2_677
C1 Cr1 C12 N1 -42.7(10) . 2_677
C3 Cr1 C12 C11 -137(2) . .
C10 Cr1 C12 C11 26.6(6) . .
C4 Cr1 C12 C11 -66.3(8) . .
C8 Cr1 C12 C11 100.9(6) . .
C9 Cr1 C12 C11 64.4(6) . .
C2 Cr1 C12 C11 -176.0(6) . .
C5 Cr1 C12 C11 -86.6(6) . .
C7 Cr1 C12 C11 131.4(9) . .
C6 Cr1 C12 C11 -119.2(6) . .
C1 Cr1 C12 C11 -155.3(6) . .
C3 Cr1 C12 C7 92(2) . .
C10 Cr1 C12 C7 -104.8(6) . .
C4 Cr1 C12 C7 162.3(6) . .
C11 Cr1 C12 C7 -131.4(9) . .
C8 Cr1 C12 C7 -30.5(5) . .
C9 Cr1 C12 C7 -67.0(6) . .
C2 Cr1 C12 C7 52.6(8) . .
C5 Cr1 C12 C7 142.0(6) . .
C6 Cr1 C12 C7 109.4(6) . .
C1 Cr1 C12 C7 73.3(6) . .
N2 Al1 C13 C14 -175.2(6) . .
N1 Al1 C13 C14 -69.5(8) . .
C15 Al1 C13 C14 59.2(8) . .
N2 Al1 C15 C16 -65.0(8) . .
N1 Al1 C15 C16 -171.2(7) . .
C13 Al1 C15 C16 62.8(8) . .
C22 C17 C18 C19 0.0 . .
C23 C17 C18 C19 178(3) . .
C17 C18 C19 C20 0.0 . .
C18 C19 C20 C21 0.0 . .
C19 C20 C21 C22 0.0 . .
C20 C21 C22 C17 0.0 . .
C18 C17 C22 C21 0.0 . .
C23 C17 C22 C21 -178(3) . .
